data_4511834
loop_
_publ_author_name
'Klien, Henrik'
'Seichter, Wilhelm'
'Weber, Edwin'

_publ_section_title
;
 Versatility in Complexation of Aprotic Guest Molecules by Terphenyl-Based
 Bisfluorenol Hosts. Structural Modes in the Crystalline Inclusions and of
 a Guest-Free Host Compound
;
_journal_issue 9
_journal_name_full 'Crystal Growth &amp; Design'
_journal_page_first 4371
_journal_paper_doi 10.1021/cg500497g
_journal_volume 14
_journal_year 2014
_chemical_formula_moiety 'C44 H30 O2, 2(C4 H8 O2)'
_chemical_formula_sum 'C52 H46 O6'
_chemical_formula_weight 766.89
_chemical_name_systematic
; 
 ? 
;
_space_group_IT_number 14
_symmetry_cell_setting monoclinic
_symmetry_space_group_name_Hall '-P 2yn'
_symmetry_space_group_name_H-M 'P 1 21/n 1'
_atom_sites_solution_hydrogens geom
_atom_sites_solution_primary direct
_atom_sites_solution_secondary difmap
_audit_creation_method SHELXL-97
_cell_angle_alpha 90.00
_cell_angle_beta 96.610(1)
_cell_angle_gamma 90.00
_cell_formula_units_Z 2
_cell_length_a 9.9877(2)
_cell_length_b 15.4374(4)
_cell_length_c 12.8383(3)
_cell_measurement_reflns_used 4362
_cell_measurement_temperature 100(2)
_cell_measurement_theta_max 28.48
_cell_measurement_theta_min 2.78
_cell_volume 1966.30(8)
_computing_cell_refinement 'SAINT-NT (Sheldrick, 2008)'
_computing_data_collection 'Kappa APEX 2 (Bruker-AXS)'
_computing_data_reduction SAINT
_computing_molecular_graphics 'ORTEP-3 (Farrugia)'
_computing_publication_material SHELXTL
_computing_structure_refinement 'SHELXL-97 (Sheldrick, 2008)'
_computing_structure_solution 'SHELXS-97 (Sheldrick, 2008)'
_diffrn_ambient_temperature 100(2)
_diffrn_measured_fraction_theta_full 0.998
_diffrn_measured_fraction_theta_max 0.998
_diffrn_measurement_device_type 'CCD area detector'
_diffrn_measurement_method 'phi and omega scans'
_diffrn_radiation_monochromator graphite
_diffrn_radiation_source 'fine-focus sealed tube'
_diffrn_radiation_type MoK\a
_diffrn_radiation_wavelength 0.71073
_diffrn_reflns_av_R_equivalents 0.0285
_diffrn_reflns_av_sigmaI/netI 0.0364
_diffrn_reflns_limit_h_max 12
_diffrn_reflns_limit_h_min -12
_diffrn_reflns_limit_k_max 16
_diffrn_reflns_limit_k_min -19
_diffrn_reflns_limit_l_max 13
_diffrn_reflns_limit_l_min -16
_diffrn_reflns_number 13389
_diffrn_reflns_theta_full 27.39
_diffrn_reflns_theta_max 27.39
_diffrn_reflns_theta_min 2.07
_exptl_absorpt_coefficient_mu 0.084
_exptl_absorpt_correction_type none
_exptl_crystal_colour colourless
_exptl_crystal_density_diffrn 1.295
_exptl_crystal_density_method 'not measured'
_exptl_crystal_description prism
_exptl_crystal_F_000 812
_exptl_crystal_size_max 0.27
_exptl_crystal_size_mid 0.23
_exptl_crystal_size_min 0.15
_refine_diff_density_max 0.315
_refine_diff_density_min -0.282
_refine_diff_density_rms 0.044
_refine_ls_extinction_method none
_refine_ls_goodness_of_fit_ref 1.013
_refine_ls_hydrogen_treatment constr
_refine_ls_matrix_type full
_refine_ls_number_parameters 263
_refine_ls_number_reflns 4447
_refine_ls_number_restraints 0
_refine_ls_restrained_S_all 1.013
_refine_ls_R_factor_all 0.0577
_refine_ls_R_factor_gt 0.0389
_refine_ls_shift/su_max 0.000
_refine_ls_shift/su_mean 0.000
_refine_ls_structure_factor_coef Fsqd
_refine_ls_weighting_details 'calc w=1/[\s^2^(Fo^2^)+(0.0465P)^2^+0.5783P] where P=(Fo^2^+2Fc^2^)/3'
_refine_ls_weighting_scheme calc
_refine_ls_wR_factor_gt 0.0893
_refine_ls_wR_factor_ref 0.0992
_reflns_number_gt 3432
_reflns_number_total 4447
_reflns_threshold_expression >2sigma(I)
_cod_data_source_file cg500497g_si_002.cif
_cod_data_source_block klien_38a_0m
_cod_depositor_comments 'Adding full bibliography for 4511830--4511839.cif.'
_cod_original_sg_symbol_H-M 'P 21/n'
_cod_database_code 4511834

loop_
_symmetry_equiv_pos_as_xyz
'x, y, z'
'-x+1/2, y+1/2, -z+1/2'
'-x, -y, -z'
'x-1/2, -y-1/2, z-1/2'

loop_
_atom_site_label
_atom_site_type_symbol
_atom_site_fract_x
_atom_site_fract_y
_atom_site_fract_z
_atom_site_U_iso_or_equiv
_atom_site_adp_type
_atom_site_occupancy
_atom_site_symmetry_multiplicity
_atom_site_calc_flag
_atom_site_refinement_flags
O1 O 0.38861(9) 0.23503(6) 0.79931(7) 0.0165(2) Uani 1 1 d .
H1 H 0.3203 0.2176 0.8257 0.025 Uiso 1 1 calc R
C1 C 0.29652(12) 0.17288(9) 0.63216(9) 0.0137(3) Uani 1 1 d .
C2 C 0.24464(13) 0.23861(9) 0.56638(10) 0.0166(3) Uani 1 1 d .
H2 H 0.2846 0.2945 0.5698 0.020 Uiso 1 1 calc R
C3 C 0.13219(13) 0.22073(10) 0.49488(10) 0.0206(3) Uani 1 1 d .
H3 H 0.0942 0.2650 0.4493 0.025 Uiso 1 1 calc R
C4 C 0.07548(13) 0.13848(10) 0.48988(10) 0.0224(3) Uani 1 1 d .
H4 H -0.0011 0.1272 0.4407 0.027 Uiso 1 1 calc R
C5 C 0.12875(13) 0.07248(9) 0.55545(10) 0.0201(3) Uani 1 1 d .
H5 H 0.0896 0.0163 0.5514 0.024 Uiso 1 1 calc R
C6 C 0.24022(12) 0.09019(9) 0.62699(9) 0.0148(3) Uani 1 1 d .
C7 C 0.32071(12) 0.03393(9) 0.70294(9) 0.0150(3) Uani 1 1 d .
C8 C 0.30954(13) -0.05336(9) 0.72615(10) 0.0185(3) Uani 1 1 d .
H8 H 0.2406 -0.0878 0.6897 0.022 Uiso 1 1 calc R
C9 C 0.40142(13) -0.08942(9) 0.80395(10) 0.0209(3) Uani 1 1 d .
H9 H 0.3955 -0.1492 0.8203 0.025 Uiso 1 1 calc R
C10 C 0.50191(13) -0.03882(9) 0.85798(10) 0.0208(3) Uani 1 1 d .
H10 H 0.5625 -0.0642 0.9119 0.025 Uiso 1 1 calc R
C11 C 0.51457(13) 0.04827(9) 0.83390(10) 0.0175(3) Uani 1 1 d .
H11 H 0.5837 0.0827 0.8703 0.021 Uiso 1 1 calc R
C12 C 0.42417(12) 0.08379(8) 0.75565(9) 0.0142(3) Uani 1 1 d .
C13 C 0.41636(12) 0.17710(8) 0.71671(9) 0.0136(3) Uani 1 1 d .
C14 C 0.54558(12) 0.20760(8) 0.67439(9) 0.0135(3) Uani 1 1 d .
C15 C 0.60653(13) 0.28436(9) 0.71166(10) 0.0168(3) Uani 1 1 d .
H15 H 0.5659 0.3176 0.7618 0.020 Uiso 1 1 calc R
C16 C 0.72566(13) 0.31347(9) 0.67712(10) 0.0200(3) Uani 1 1 d .
H16 H 0.7657 0.3660 0.7037 0.024 Uiso 1 1 calc R
C17 C 0.78567(13) 0.26573(9) 0.60409(10) 0.0208(3) Uani 1 1 d .
H17 H 0.8678 0.2846 0.5809 0.025 Uiso 1 1 calc R
C18 C 0.72458(13) 0.19004(9) 0.56513(10) 0.0190(3) Uani 1 1 d .
H18 H 0.7656 0.1578 0.5144 0.023 Uiso 1 1 calc R
C19 C 0.60491(12) 0.15969(9) 0.59800(9) 0.0148(3) Uani 1 1 d .
C20 C 0.54834(12) 0.07743(9) 0.54899(10) 0.0150(3) Uani 1 1 d .
C21 C 0.59928(12) -0.00249(9) 0.58453(10) 0.0160(3) Uani 1 1 d .
H21 H 0.6681 -0.0047 0.6421 0.019 Uiso 1 1 calc R
C22 C 0.55122(12) -0.07903(9) 0.53726(10) 0.0160(3) Uani 1 1 d .
H22 H 0.5862 -0.1330 0.5636 0.019 Uiso 1 1 calc R
O1A O 0.15373(9) 0.15197(7) 0.86209(8) 0.0238(2) Uani 1 1 d .
O2A O -0.08387(9) 0.05294(7) 0.87200(8) 0.0281(3) Uani 1 1 d .
C1A C 0.15617(14) 0.07097(10) 0.91656(10) 0.0222(3) Uani 1 1 d .
H1A1 H 0.1458 0.0814 0.9913 0.027 Uiso 1 1 calc R
H1A2 H 0.2441 0.0422 0.9129 0.027 Uiso 1 1 calc R
C2A C 0.04444(14) 0.01279(10) 0.86909(11) 0.0245(3) Uani 1 1 d .
H2A1 H 0.0578 -0.0003 0.7955 0.029 Uiso 1 1 calc R
H2A2 H 0.0472 -0.0425 0.9083 0.029 Uiso 1 1 calc R
C3A C -0.08567(15) 0.13274(11) 0.81589(13) 0.0316(4) Uani 1 1 d .
H3A1 H -0.1742 0.1612 0.8173 0.038 Uiso 1 1 calc R
H3A2 H -0.0731 0.1212 0.7418 0.038 Uiso 1 1 calc R
C4A C 0.02441(15) 0.19209(10) 0.86366(13) 0.0294(4) Uani 1 1 d .
H4A1 H 0.0216 0.2471 0.8238 0.035 Uiso 1 1 calc R
H4A2 H 0.0099 0.2056 0.9369 0.035 Uiso 1 1 calc R

loop_
_atom_site_aniso_label
_atom_site_aniso_U_11
_atom_site_aniso_U_22
_atom_site_aniso_U_33
_atom_site_aniso_U_23
_atom_site_aniso_U_13
_atom_site_aniso_U_12
O1 0.0158(5) 0.0176(5) 0.0167(4) -0.0047(4) 0.0046(3) -0.0021(4)
C1 0.0112(6) 0.0175(7) 0.0131(6) -0.0020(5) 0.0041(4) 0.0001(5)
C2 0.0164(6) 0.0157(7) 0.0183(6) -0.0002(5) 0.0048(5) 0.0011(5)
C3 0.0190(7) 0.0252(8) 0.0172(6) 0.0035(6) 0.0008(5) 0.0050(6)
C4 0.0151(6) 0.0314(9) 0.0197(7) -0.0010(6) -0.0027(5) -0.0025(6)
C5 0.0170(6) 0.0223(8) 0.0206(7) -0.0017(6) 0.0006(5) -0.0057(6)
C6 0.0132(6) 0.0173(7) 0.0144(6) -0.0019(5) 0.0041(5) -0.0006(5)
C7 0.0141(6) 0.0170(7) 0.0148(6) -0.0013(5) 0.0052(5) 0.0000(5)
C8 0.0187(7) 0.0172(7) 0.0208(6) -0.0020(5) 0.0074(5) -0.0024(5)
C9 0.0258(7) 0.0139(7) 0.0250(7) 0.0026(5) 0.0118(6) 0.0023(5)
C10 0.0223(7) 0.0213(8) 0.0195(7) 0.0030(6) 0.0049(5) 0.0076(6)
C11 0.0158(6) 0.0202(7) 0.0167(6) -0.0018(5) 0.0021(5) 0.0010(5)
C12 0.0139(6) 0.0149(7) 0.0148(6) -0.0008(5) 0.0057(5) 0.0007(5)
C13 0.0136(6) 0.0138(7) 0.0134(6) -0.0024(5) 0.0017(4) 0.0001(5)
C14 0.0123(6) 0.0136(7) 0.0139(6) 0.0015(5) -0.0013(5) -0.0007(5)
C15 0.0186(6) 0.0154(7) 0.0162(6) -0.0017(5) 0.0009(5) -0.0003(5)
C16 0.0208(7) 0.0157(7) 0.0233(7) -0.0017(6) 0.0015(5) -0.0063(5)
C17 0.0161(6) 0.0220(8) 0.0248(7) 0.0002(6) 0.0046(5) -0.0047(5)
C18 0.0174(6) 0.0196(7) 0.0208(6) -0.0032(6) 0.0057(5) -0.0014(5)
C19 0.0136(6) 0.0149(7) 0.0156(6) 0.0002(5) -0.0002(5) -0.0002(5)
C20 0.0133(6) 0.0161(7) 0.0167(6) -0.0029(5) 0.0068(5) -0.0023(5)
C21 0.0137(6) 0.0189(7) 0.0156(6) -0.0027(5) 0.0028(5) -0.0006(5)
C22 0.0162(6) 0.0146(7) 0.0180(6) -0.0006(5) 0.0053(5) 0.0001(5)
O1A 0.0215(5) 0.0233(6) 0.0283(5) 0.0016(4) 0.0096(4) -0.0009(4)
O2A 0.0198(5) 0.0303(6) 0.0351(6) 0.0059(5) 0.0065(4) -0.0024(4)
C1A 0.0209(7) 0.0269(8) 0.0196(6) 0.0018(6) 0.0059(5) 0.0014(6)
C2A 0.0237(7) 0.0252(8) 0.0257(7) 0.0014(6) 0.0072(6) -0.0006(6)
C3A 0.0229(8) 0.0360(10) 0.0360(8) 0.0102(7) 0.0036(6) 0.0042(7)
C4A 0.0271(8) 0.0245(9) 0.0388(9) 0.0050(7) 0.0124(6) 0.0048(6)

loop_
_atom_type_symbol
_atom_type_description
_atom_type_scat_dispersion_real
_atom_type_scat_dispersion_imag
_atom_type_scat_source
C C 0.0033 0.0016 'International Tables Vol C Tables 4.2.6.8 and 6.1.1.4'
H H 0.0000 0.0000 'International Tables Vol C Tables 4.2.6.8 and 6.1.1.4'
O O 0.0106 0.0060 'International Tables Vol C Tables 4.2.6.8 and 6.1.1.4'

loop_
_geom_angle_atom_site_label_1
_geom_angle_atom_site_label_2
_geom_angle_atom_site_label_3
_geom_angle
_geom_angle_site_symmetry_1
_geom_angle_site_symmetry_3
C13 O1 H1 109.5 . .
C2 C1 C6 121.51(12) . .
C2 C1 C13 127.81(12) . .
C6 C1 C13 110.68(11) . .
C1 C2 C3 118.29(13) . .
C1 C2 H2 120.9 . .
C3 C2 H2 120.9 . .
C4 C3 C2 120.33(13) . .
C4 C3 H3 119.8 . .
C2 C3 H3 119.8 . .
C5 C4 C3 121.14(12) . .
C5 C4 H4 119.4 . .
C3 C4 H4 119.4 . .
C6 C5 C4 118.66(13) . .
C6 C5 H5 120.7 . .
C4 C5 H5 120.7 . .
C5 C6 C1 120.06(12) . .
C5 C6 C7 131.12(12) . .
C1 C6 C7 108.79(11) . .
C8 C7 C12 120.24(12) . .
C8 C7 C6 131.56(12) . .
C12 C7 C6 108.19(11) . .
C7 C8 C9 118.67(12) . .
C7 C8 H8 120.7 . .
C9 C8 H8 120.7 . .
C10 C9 C8 120.72(13) . .
C10 C9 H9 119.6 . .
C8 C9 H9 119.6 . .
C11 C10 C9 120.74(12) . .
C11 C10 H10 119.6 . .
C9 C10 H10 119.6 . .
C12 C11 C10 118.46(12) . .
C12 C11 H11 120.8 . .
C10 C11 H11 120.8 . .
C11 C12 C7 121.13(13) . .
C11 C12 C13 128.10(12) . .
C7 C12 C13 110.75(11) . .
O1 C13 C1 110.49(9) . .
O1 C13 C12 110.66(9) . .
C1 C13 C12 101.53(10) . .
O1 C13 C14 108.20(10) . .
C1 C13 C14 112.70(10) . .
C12 C13 C14 113.19(10) . .
C15 C14 C19 118.87(11) . .
C15 C14 C13 119.55(11) . .
C19 C14 C13 121.58(11) . .
C16 C15 C14 121.45(12) . .
C16 C15 H15 119.3 . .
C14 C15 H15 119.3 . .
C17 C16 C15 119.83(13) . .
C17 C16 H16 120.1 . .
C15 C16 H16 120.1 . .
C16 C17 C18 119.17(12) . .
C16 C17 H17 120.4 . .
C18 C17 H17 120.4 . .
C17 C18 C19 122.14(12) . .
C17 C18 H18 118.9 . .
C19 C18 H18 118.9 . .
C18 C19 C14 118.51(12) . .
C18 C19 C20 116.92(11) . .
C14 C19 C20 124.57(11) . .
C21 C20 C22 118.32(12) . 3_656
C21 C20 C19 120.51(11) . .
C22 C20 C19 121.07(12) 3_656 .
C22 C21 C20 121.09(12) . .
C22 C21 H21 119.5 . .
C20 C21 H21 119.5 . .
C21 C22 C20 120.59(12) . 3_656
C21 C22 H22 119.7 . .
C20 C22 H22 119.7 3_656 .
C1A O1A C4A 109.57(10) . .
C3A O2A C2A 108.72(11) . .
O1A C1A C2A 110.69(11) . .
O1A C1A H1A1 109.5 . .
C2A C1A H1A1 109.5 . .
O1A C1A H1A2 109.5 . .
C2A C1A H1A2 109.5 . .
H1A1 C1A H1A2 108.1 . .
O2A C2A C1A 110.86(12) . .
O2A C2A H2A1 109.5 . .
C1A C2A H2A1 109.5 . .
O2A C2A H2A2 109.5 . .
C1A C2A H2A2 109.5 . .
H2A1 C2A H2A2 108.1 . .
O2A C3A C4A 110.71(12) . .
O2A C3A H3A1 109.5 . .
C4A C3A H3A1 109.5 . .
O2A C3A H3A2 109.5 . .
C4A C3A H3A2 109.5 . .
H3A1 C3A H3A2 108.1 . .
O1A C4A C3A 110.35(13) . .
O1A C4A H4A1 109.6 . .
C3A C4A H4A1 109.6 . .
O1A C4A H4A2 109.6 . .
C3A C4A H4A2 109.6 . .
H4A1 C4A H4A2 108.1 . .

loop_
_geom_bond_atom_site_label_1
_geom_bond_atom_site_label_2
_geom_bond_distance
_geom_bond_site_symmetry_2
O1 C13 1.4383(15) .
O1 H1 0.8400 .
C1 C2 1.3823(18) .
C1 C6 1.3934(18) .
C1 C13 1.5219(17) .
C2 C3 1.3938(18) .
C2 H2 0.9500 .
C3 C4 1.389(2) .
C3 H3 0.9500 .
C4 C5 1.388(2) .
C4 H4 0.9500 .
C5 C6 1.3866(18) .
C5 H5 0.9500 .
C6 C7 1.4732(18) .
C7 C8 1.3873(19) .
C7 C12 1.3990(18) .
C8 C9 1.3924(19) .
C8 H8 0.9500 .
C9 C10 1.392(2) .
C9 H9 0.9500 .
C10 C11 1.389(2) .
C10 H10 0.9500 .
C11 C12 1.3842(18) .
C11 H11 0.9500 .
C12 C13 1.5239(18) .
C13 C14 1.5310(17) .
C14 C15 1.3916(18) .
C14 C19 1.4120(17) .
C15 C16 1.3913(18) .
C15 H15 0.9500 .
C16 C17 1.3823(19) .
C16 H16 0.9500 .
C17 C18 1.3847(19) .
C17 H17 0.9500 .
C18 C19 1.3937(17) .
C18 H18 0.9500 .
C19 C20 1.4986(18) .
C20 C21 1.3914(18) .
C20 C22 1.4007(18) 3_656
C21 C22 1.3884(18) .
C21 H21 0.9500 .
C22 C20 1.4007(18) 3_656
C22 H22 0.9500 .
O1A C1A 1.4315(17) .
O1A C4A 1.4346(17) .
O2A C3A 1.4260(19) .
O2A C2A 1.4280(17) .
C1A C2A 1.506(2) .
C1A H1A1 0.9900 .
C1A H1A2 0.9900 .
C2A H2A1 0.9900 .
C2A H2A2 0.9900 .
C3A C4A 1.506(2) .
C3A H3A1 0.9900 .
C3A H3A2 0.9900 .
C4A H4A1 0.9900 .
C4A H4A2 0.9900 .

loop_
_geom_torsion_atom_site_label_1
_geom_torsion_atom_site_label_2
_geom_torsion_atom_site_label_3
_geom_torsion_atom_site_label_4
_geom_torsion
_geom_torsion_site_symmetry_1
_geom_torsion_site_symmetry_4
C6 C1 C2 C3 0.95(18) . .
C13 C1 C2 C3 -179.18(11) . .
C1 C2 C3 C4 -0.64(19) . .
C2 C3 C4 C5 0.1(2) . .
C3 C4 C5 C6 0.2(2) . .
C4 C5 C6 C1 0.05(18) . .
C4 C5 C6 C7 -177.60(12) . .
C2 C1 C6 C5 -0.67(18) . .
C13 C1 C6 C5 179.45(11) . .
C2 C1 C6 C7 177.46(11) . .
C13 C1 C6 C7 -2.42(13) . .
C5 C6 C7 C8 -0.2(2) . .
C1 C6 C7 C8 -178.01(13) . .
C5 C6 C7 C12 179.18(13) . .
C1 C6 C7 C12 1.33(13) . .
C12 C7 C8 C9 1.23(18) . .
C6 C7 C8 C9 -179.49(12) . .
C7 C8 C9 C10 0.48(18) . .
C8 C9 C10 C11 -1.43(19) . .
C9 C10 C11 C12 0.61(19) . .
C10 C11 C12 C7 1.11(18) . .
C10 C11 C12 C13 179.00(12) . .
C8 C7 C12 C11 -2.06(18) . .
C6 C7 C12 C11 178.51(11) . .
C8 C7 C12 C13 179.72(11) . .
C6 C7 C12 C13 0.29(13) . .
C2 C1 C13 O1 65.14(15) . .
C6 C1 C13 O1 -114.98(11) . .
C2 C1 C13 C12 -177.43(12) . .
C6 C1 C13 C12 2.44(12) . .
C2 C1 C13 C14 -56.04(16) . .
C6 C1 C13 C14 123.84(11) . .
C11 C12 C13 O1 -62.36(15) . .
C7 C12 C13 O1 115.70(11) . .
C11 C12 C13 C1 -179.67(12) . .
C7 C12 C13 C1 -1.61(12) . .
C11 C12 C13 C14 59.27(16) . .
C7 C12 C13 C14 -122.66(11) . .
O1 C13 C14 C15 -5.15(15) . .
C1 C13 C14 C15 117.33(13) . .
C12 C13 C14 C15 -128.16(12) . .
O1 C13 C14 C19 174.91(11) . .
C1 C13 C14 C19 -62.62(15) . .
C12 C13 C14 C19 51.89(15) . .
C19 C14 C15 C16 -1.53(19) . .
C13 C14 C15 C16 178.52(12) . .
C14 C15 C16 C17 0.1(2) . .
C15 C16 C17 C18 1.0(2) . .
C16 C17 C18 C19 -0.7(2) . .
C17 C18 C19 C14 -0.7(2) . .
C17 C18 C19 C20 179.37(12) . .
C15 C14 C19 C18 1.81(18) . .
C13 C14 C19 C18 -178.24(11) . .
C15 C14 C19 C20 -178.29(12) . .
C13 C14 C19 C20 1.65(19) . .
C18 C19 C20 C21 80.53(15) . .
C14 C19 C20 C21 -99.37(15) . .
C18 C19 C20 C22 -95.76(14) . 3_656
C14 C19 C20 C22 84.35(16) . 3_656
C22 C20 C21 C22 -1.20(19) 3_656 .
C19 C20 C21 C22 -177.58(11) . .
C20 C21 C22 C20 1.2(2) . 3_656
C4A O1A C1A C2A 56.88(14) . .
C3A O2A C2A C1A 58.72(15) . .
O1A C1A C2A O2A -58.48(14) . .
C2A O2A C3A C4A -59.17(15) . .
C1A O1A C4A C3A -57.21(15) . .
O2A C3A C4A O1A 59.29(16) . .
